data_4031328
loop_
_publ_author_name
'Ams, Mark R.'
'Fields, Michael'
'Grabnic, Timothy'
'Janesko, Benjamin G.'
'Zeller, Matthias'
'Sheridan, Rose'
'Shay, Amanda'

_publ_section_title
;
 Unraveling the Role of Alkyl F on CH-\p Interactions and Uncovering the
 Tipping Point for Fluorophobicity.
;
_journal_issue 15
_journal_name_full 'The Journal of organic chemistry'
_journal_page_first 7764
_journal_page_last 7769
_journal_paper_doi 10.1021/acs.joc.5b01072
_journal_volume 80
_journal_year 2015
_chemical_formula_sum 'C27 H28 N2 O2'
_chemical_formula_weight 412.51
_chemical_name_systematic
;
 ?
;
_space_group_crystal_system monoclinic
_space_group_IT_number 9
_space_group_name_Hall 'C -2yc'
_space_group_name_H-M_alt 'C 1 c 1'
_symmetry_space_group_name_Hall 'C -2yc'
_symmetry_space_group_name_H-M 'C 1 c 1'
_atom_sites_solution_hydrogens geom
_atom_sites_solution_primary direct
_atom_sites_solution_secondary difmap
_audit_creation_method SHELXL-2013
_cell_angle_alpha 90
_cell_angle_beta 103.993(3)
_cell_angle_gamma 90
_cell_formula_units_Z 4
_cell_length_a 8.2724(8)
_cell_length_b 30.084(3)
_cell_length_c 8.9736(9)
_cell_measurement_reflns_used 9859
_cell_measurement_temperature 100(2)
_cell_measurement_theta_max 30.5461
_cell_measurement_theta_min 2.6262
_cell_volume 2167.0(4)
_computing_cell_refinement 'SAINT V8.34A (Bruker, 2014)'
_computing_data_collection 'Apex2 v2014.1-1 (Bruker, 2014)'
_computing_data_reduction 'SAINT V8.34A (Bruker, 2014)'
_computing_structure_refinement
;  
SHELXL-2013 (Sheldrick, 2013), 
SHELXLE Rev645 (H\"ubschle et al., 2011)
;
_computing_structure_solution 'SHELXS-97 (Sheldrick, 2008)'
_diffrn_ambient_temperature 100(2)
_diffrn_measured_fraction_theta_full 0.999
_diffrn_measured_fraction_theta_max 0.992
_diffrn_measurement_device_type 'Bruker AXS D8 Quest CMOS diffractometer'
_diffrn_measurement_method 'omega and phi scans'
_diffrn_radiation_monochromator 'laterally graded multilayer (Goebel) mirror'
_diffrn_radiation_type MoK\a
_diffrn_radiation_wavelength 0.71073
_diffrn_reflns_av_R_equivalents 0.0168
_diffrn_reflns_av_unetI/netI 0.0176
_diffrn_reflns_laue_measured_fraction_full 0.999
_diffrn_reflns_laue_measured_fraction_max 0.992
_diffrn_reflns_limit_h_max 10
_diffrn_reflns_limit_h_min -11
_diffrn_reflns_limit_k_max 41
_diffrn_reflns_limit_k_min -42
_diffrn_reflns_limit_l_max 12
_diffrn_reflns_limit_l_min -11
_diffrn_reflns_number 18021
_diffrn_reflns_point_group_measured_fraction_full 0.951
_diffrn_reflns_point_group_measured_fraction_max 0.885
_diffrn_reflns_theta_full 25.242
_diffrn_reflns_theta_max 30.546
_diffrn_reflns_theta_min 2.626
_diffrn_source 'I-mu-S microsource X-ray tube'
_exptl_absorpt_coefficient_mu 0.080
_exptl_absorpt_correction_T_max 0.7461
_exptl_absorpt_correction_T_min 0.7068
_exptl_absorpt_correction_type multi-scan
_exptl_absorpt_process_details 'Apex2 v2014.1-1 (Bruker, 2014)'
_exptl_crystal_colour colourless
_exptl_crystal_density_diffrn 1.264
_exptl_crystal_description block
_exptl_crystal_F_000 880
_exptl_crystal_size_max 0.290
_exptl_crystal_size_mid 0.220
_exptl_crystal_size_min 0.200
_refine_diff_density_max 0.286
_refine_diff_density_min -0.192
_refine_diff_density_rms 0.040
_refine_ls_abs_structure_details
;
 Flack x determined using 2398 quotients [(I+)-(I-)]/[(I+)+(I-)]
 (Parsons and Flack (2004), Acta Cryst. A60, s61).
;
_refine_ls_abs_structure_Flack -0.1(2)
_refine_ls_extinction_coef 0.0018(7)
_refine_ls_extinction_expression Fc^*^=kFc[1+0.001xFc^2^\l^3^/sin(2\q)]^-1/4^
_refine_ls_extinction_method SHELXL
_refine_ls_goodness_of_fit_ref 1.038
_refine_ls_hydrogen_treatment constr
_refine_ls_matrix_type full
_refine_ls_number_parameters 285
_refine_ls_number_reflns 5868
_refine_ls_number_restraints 2
_refine_ls_restrained_S_all 1.038
_refine_ls_R_factor_all 0.0366
_refine_ls_R_factor_gt 0.0349
_refine_ls_shift/su_max 0.000
_refine_ls_shift/su_mean 0.000
_refine_ls_structure_factor_coef Fsqd
_refine_ls_weighting_details 'w=1/[\s^2^(Fo^2^)+(0.0501P)^2^+0.8367P] where P=(Fo^2^+2Fc^2^)/3'
_refine_ls_weighting_scheme calc
_refine_ls_wR_factor_gt 0.0902
_refine_ls_wR_factor_ref 0.0918
_reflns_Friedel_coverage 0.779
_reflns_friedel_fraction_full 0.903
_reflns_friedel_fraction_max 0.778
_reflns_number_gt 5649
_reflns_number_total 5868
_reflns_threshold_expression 'I > 2\s(I)'
_cod_data_source_file jo5b01072_si_004.cif
_cod_data_source_block Quest14mz074_0m
_cod_depositor_comments 'Adding full bibliography for 4031325--4031329.cif.'
_cod_database_code 4031328
_shelx_space_group_comment
;
The symmetry employed for this shelxl refinement is uniquely defined
by the following loop, which should always be used as a source of
symmetry information in preference to the above space-group names.
They are only intended as comments.
;
_shelx_estimated_absorpt_t_min 0.977
_shelx_estimated_absorpt_t_max 0.984
_shelxl_version_number 2013-4

loop_
_space_group_symop_operation_xyz
'x, y, z'
'x, -y, z+1/2'
'x+1/2, y+1/2, z'
'x+1/2, -y+1/2, z+1/2'

loop_
_atom_site_label
_atom_site_type_symbol
_atom_site_fract_x
_atom_site_fract_y
_atom_site_fract_z
_atom_site_U_iso_or_equiv
_atom_site_adp_type
_atom_site_occupancy
_atom_site_site_symmetry_order
_atom_site_calc_flag
_atom_site_refinement_flags_posn
_atom_site_refinement_flags_adp
C1 C 0.3291(2) 0.05138(6) 0.1989(2) 0.0274(3) Uani 1 1 d . .
H1A H 0.3112 0.0378 0.2941 0.033 Uiso 1 1 calc R U
H1B H 0.2249 0.0479 0.1178 0.033 Uiso 1 1 calc R U
C2 C 0.5004(2) 0.10271(5) 0.36635(19) 0.0237(3) Uani 1 1 d . .
H2A H 0.4563 0.0959 0.4570 0.028 Uiso 1 1 calc R U
H2B H 0.5421 0.1337 0.3765 0.028 Uiso 1 1 calc R U
C3 C 0.6434(2) 0.07137(5) 0.3633(2) 0.0244(3) Uani 1 1 d . .
C4 C 0.7997(2) 0.07821(6) 0.4635(2) 0.0287(4) Uani 1 1 d . .
H4 H 0.8139 0.1021 0.5348 0.034 Uiso 1 1 calc R U
C5 C 0.9357(3) 0.05073(6) 0.4613(2) 0.0322(4) Uani 1 1 d . .
C6 C 0.9104(3) 0.01553(6) 0.3570(3) 0.0351(4) Uani 1 1 d . .
H6 H 1.0006 -0.0038 0.3542 0.042 Uiso 1 1 calc R U
C7 C 0.7565(3) 0.00816(6) 0.2572(2) 0.0318(4) Uani 1 1 d . .
H7 H 0.7425 -0.0160 0.1873 0.038 Uiso 1 1 calc R U
C8 C 0.6212(2) 0.03620(5) 0.2586(2) 0.0260(3) Uani 1 1 d . .
C9 C 1.1053(3) 0.06059(8) 0.5648(3) 0.0436(5) Uani 1 1 d . .
H9A H 1.1712 0.0332 0.5830 0.065 Uiso 1 1 calc R U
H9B H 1.0919 0.0724 0.6630 0.065 Uiso 1 1 calc R U
H9C H 1.1626 0.0826 0.5155 0.065 Uiso 1 1 calc R U
C10 C 0.4623(2) 0.04295(5) -0.0045(2) 0.0267(3) Uani 1 1 d . .
H10A H 0.3668 0.0292 -0.0782 0.032 Uiso 1 1 calc R U
H10B H 0.5657 0.0328 -0.0313 0.032 Uiso 1 1 calc R U
C11 C 0.4496(2) 0.09331(5) -0.02004(19) 0.0202(3) Uani 1 1 d . .
C12 C 0.4858(2) 0.11448(5) -0.14663(18) 0.0202(3) Uani 1 1 d . .
H12 H 0.5117 0.0971 -0.2261 0.024 Uiso 1 1 calc R U
C13 C 0.48459(19) 0.16064(5) -0.15876(17) 0.0182(3) Uani 1 1 d . .
C14 C 0.4435(2) 0.18577(5) -0.04170(17) 0.0187(3) Uani 1 1 d . .
H14 H 0.4419 0.2173 -0.0483 0.022 Uiso 1 1 calc R U
C15 C 0.4052(2) 0.16526(5) 0.08306(18) 0.0188(3) Uani 1 1 d . .
H15 H 0.3771 0.1828 0.1612 0.023 Uiso 1 1 calc R U
C16 C 0.4076(2) 0.11882(5) 0.09524(18) 0.0186(3) Uani 1 1 d . .
C17 C 0.5286(2) 0.18338(5) -0.29135(17) 0.0192(3) Uani 1 1 d . .
C18 C 0.4013(2) 0.20310(5) -0.40612(19) 0.0237(3) Uani 1 1 d . .
C19 C 0.4437(3) 0.22391(5) -0.5303(2) 0.0294(4) Uani 1 1 d . .
H19 H 0.3585 0.2374 -0.6071 0.035 Uiso 1 1 calc R U
C20 C 0.6065(3) 0.22542(6) -0.5445(2) 0.0348(4) Uani 1 1 d . .
H20 H 0.6323 0.2401 -0.6296 0.042 Uiso 1 1 calc R U
C21 C 0.7315(2) 0.20544(6) -0.4345(2) 0.0311(4) Uani 1 1 d . .
H21 H 0.8429 0.2057 -0.4451 0.037 Uiso 1 1 calc R U
C22 C 0.6934(2) 0.18486(5) -0.30738(18) 0.0227(3) Uani 1 1 d . .
C23 C 0.2227(3) 0.20177(8) -0.3962(2) 0.0346(4) Uani 1 1 d . .
H23A H 0.1521 0.2154 -0.4885 0.052 Uiso 1 1 calc R U
H23B H 0.2109 0.2183 -0.3053 0.052 Uiso 1 1 calc R U
H23C H 0.1887 0.1708 -0.3884 0.052 Uiso 1 1 calc R U
C24 C 0.8383(2) 0.16473(6) -0.19335(19) 0.0249(3) Uani 1 1 d . .
C25 C 0.9580(2) 0.14884(6) 0.0701(2) 0.0263(3) Uani 1 1 d . .
H25 H 1.0684 0.1517 0.0442 0.032 Uiso 1 1 calc R U
C26 C 0.9602(4) 0.17355(8) 0.2169(3) 0.0549(7) Uani 1 1 d . .
H26A H 0.9886 0.2048 0.2054 0.082 Uiso 1 1 calc R U
H26B H 1.0435 0.1602 0.3016 0.082 Uiso 1 1 calc R U
H26C H 0.8501 0.1717 0.2390 0.082 Uiso 1 1 calc R U
C27 C 0.9147(3) 0.10065(6) 0.0796(3) 0.0327(4) Uani 1 1 d . .
H27A H 0.9126 0.0861 -0.0186 0.049 Uiso 1 1 calc R U
H27B H 0.8049 0.0981 0.1021 0.049 Uiso 1 1 calc R U
H27C H 0.9985 0.0863 0.1615 0.049 Uiso 1 1 calc R U
N1 N 0.36453(17) 0.09879(4) 0.22563(16) 0.0214(3) Uani 1 1 d . .
N2 N 0.4637(2) 0.02778(5) 0.15260(19) 0.0273(3) Uani 1 1 d . .
O1 O 0.82813(15) 0.17051(4) -0.04869(13) 0.0229(2) Uani 1 1 d . .
O2 O 0.95286(19) 0.14680(6) -0.23095(17) 0.0434(4) Uani 1 1 d . .

loop_
_atom_site_aniso_label
_atom_site_aniso_U_11
_atom_site_aniso_U_22
_atom_site_aniso_U_33
_atom_site_aniso_U_23
_atom_site_aniso_U_13
_atom_site_aniso_U_12
C1 0.0294(8) 0.0198(7) 0.0376(9) 0.0023(6) 0.0171(7) -0.0022(6)
C2 0.0265(8) 0.0234(7) 0.0237(7) 0.0036(6) 0.0110(6) 0.0059(6)
C3 0.0295(8) 0.0210(7) 0.0268(8) 0.0072(6) 0.0144(6) 0.0069(6)
C4 0.0325(9) 0.0284(8) 0.0271(8) 0.0092(6) 0.0110(7) 0.0093(7)
C5 0.0316(9) 0.0310(8) 0.0364(9) 0.0144(7) 0.0127(7) 0.0105(7)
C6 0.0366(10) 0.0253(8) 0.0496(11) 0.0136(8) 0.0225(9) 0.0137(7)
C7 0.0389(10) 0.0174(7) 0.0464(11) 0.0063(7) 0.0245(8) 0.0060(6)
C8 0.0310(9) 0.0177(7) 0.0346(9) 0.0067(6) 0.0183(7) 0.0040(6)
C9 0.0321(10) 0.0484(12) 0.0482(12) 0.0108(10) 0.0057(9) 0.0159(9)
C10 0.0352(9) 0.0163(6) 0.0319(9) -0.0044(6) 0.0146(7) -0.0021(6)
C11 0.0215(7) 0.0158(6) 0.0242(7) -0.0027(5) 0.0073(6) -0.0015(5)
C12 0.0227(7) 0.0197(7) 0.0192(7) -0.0046(5) 0.0068(5) -0.0011(5)
C13 0.0182(7) 0.0196(6) 0.0165(6) -0.0014(5) 0.0037(5) -0.0010(5)
C14 0.0200(7) 0.0165(6) 0.0192(6) -0.0018(5) 0.0044(5) 0.0004(5)
C15 0.0195(7) 0.0183(6) 0.0195(6) -0.0029(5) 0.0066(5) 0.0011(5)
C16 0.0175(6) 0.0189(6) 0.0206(6) -0.0004(5) 0.0071(5) -0.0003(5)
C17 0.0255(7) 0.0163(6) 0.0158(6) -0.0027(5) 0.0053(5) -0.0012(5)
C18 0.0307(8) 0.0201(7) 0.0191(7) -0.0035(5) 0.0034(6) 0.0044(6)
C19 0.0447(10) 0.0196(7) 0.0207(7) 0.0006(6) 0.0019(7) 0.0024(7)
C20 0.0505(12) 0.0299(9) 0.0235(8) 0.0063(7) 0.0079(8) -0.0119(8)
C21 0.0332(10) 0.0370(9) 0.0240(8) 0.0032(7) 0.0090(7) -0.0122(7)
C22 0.0257(8) 0.0240(7) 0.0183(7) -0.0003(5) 0.0048(6) -0.0050(6)
C23 0.0302(9) 0.0496(11) 0.0219(8) -0.0023(7) 0.0021(7) 0.0152(8)
C24 0.0217(7) 0.0323(8) 0.0212(7) 0.0009(6) 0.0065(6) -0.0059(6)
C25 0.0233(8) 0.0290(8) 0.0239(8) 0.0040(6) 0.0006(6) -0.0022(6)
C26 0.092(2) 0.0364(11) 0.0244(10) -0.0005(8) -0.0088(11) 0.0121(12)
C27 0.0291(9) 0.0260(8) 0.0403(10) 0.0053(7) 0.0033(7) 0.0029(7)
N1 0.0227(7) 0.0188(6) 0.0255(7) 0.0021(5) 0.0113(5) 0.0008(5)
N2 0.0329(8) 0.0169(6) 0.0369(8) 0.0016(5) 0.0180(6) -0.0001(5)
O1 0.0253(6) 0.0235(5) 0.0192(5) 0.0011(4) 0.0041(4) -0.0012(4)
O2 0.0268(7) 0.0772(12) 0.0284(7) 0.0020(7) 0.0109(6) 0.0094(7)

loop_
_atom_type_symbol
_atom_type_description
_atom_type_scat_dispersion_real
_atom_type_scat_dispersion_imag
_atom_type_scat_source
C C 0.0033 0.0016 'International Tables Vol C Tables 4.2.6.8 and 6.1.1.4'
H H 0.0000 0.0000 'International Tables Vol C Tables 4.2.6.8 and 6.1.1.4'
N N 0.0061 0.0033 'International Tables Vol C Tables 4.2.6.8 and 6.1.1.4'
O O 0.0106 0.0060 'International Tables Vol C Tables 4.2.6.8 and 6.1.1.4'

loop_
_geom_angle_atom_site_label_1
_geom_angle_atom_site_label_2
_geom_angle_atom_site_label_3
_geom_angle
N2 C1 N1 112.52(13)
N2 C1 H1A 109.1
N1 C1 H1A 109.1
N2 C1 H1B 109.1
N1 C1 H1B 109.1
H1A C1 H1B 107.8
N1 C2 C3 111.71(14)
N1 C2 H2A 109.3
C3 C2 H2A 109.3
N1 C2 H2B 109.3
C3 C2 H2B 109.3
H2A C2 H2B 107.9
C8 C3 C4 119.58(15)
C8 C3 C2 120.40(16)
C4 C3 C2 120.00(16)
C5 C4 C3 121.65(18)
C5 C4 H4 119.2
C3 C4 H4 119.2
C6 C5 C4 117.84(19)
C6 C5 C9 121.80(18)
C4 C5 C9 120.31(19)
C7 C6 C5 121.34(17)
C7 C6 H6 119.3
C5 C6 H6 119.3
C6 C7 C8 120.52(18)
C6 C7 H7 119.7
C8 C7 H7 119.7
C3 C8 C7 119.06(17)
C3 C8 N2 121.94(15)
C7 C8 N2 119.00(16)
C5 C9 H9A 109.5
C5 C9 H9B 109.5
H9A C9 H9B 109.5
C5 C9 H9C 109.5
H9A C9 H9C 109.5
H9B C9 H9C 109.5
N2 C10 C11 112.24(13)
N2 C10 H10A 109.2
C11 C10 H10A 109.2
N2 C10 H10B 109.2
C11 C10 H10B 109.2
H10A C10 H10B 107.9
C12 C11 C16 119.49(13)
C12 C11 C10 120.30(14)
C16 C11 C10 120.17(14)
C13 C12 C11 121.29(14)
C13 C12 H12 119.4
C11 C12 H12 119.4
C12 C13 C14 118.54(14)
C12 C13 C17 121.40(13)
C14 C13 C17 120.05(13)
C15 C14 C13 120.78(13)
C15 C14 H14 119.6
C13 C14 H14 119.6
C14 C15 C16 120.49(14)
C14 C15 H15 119.8
C16 C15 H15 119.8
C11 C16 C15 119.40(14)
C11 C16 N1 121.87(13)
C15 C16 N1 118.72(13)
C22 C17 C18 118.84(15)
C22 C17 C13 121.74(14)
C18 C17 C13 119.40(15)
C19 C18 C17 118.92(17)
C19 C18 C23 120.00(16)
C17 C18 C23 121.08(16)
C20 C19 C18 121.79(17)
C20 C19 H19 119.1
C18 C19 H19 119.1
C21 C20 C19 119.72(17)
C21 C20 H20 120.1
C19 C20 H20 120.1
C20 C21 C22 119.87(18)
C20 C21 H21 120.1
C22 C21 H21 120.1
C21 C22 C17 120.83(16)
C21 C22 C24 115.71(15)
C17 C22 C24 123.46(14)
C18 C23 H23A 109.5
C18 C23 H23B 109.5
H23A C23 H23B 109.5
C18 C23 H23C 109.5
H23A C23 H23C 109.5
H23B C23 H23C 109.5
O2 C24 O1 124.69(16)
O2 C24 C22 122.73(16)
O1 C24 C22 112.53(15)
O1 C25 C27 109.10(14)
O1 C25 C26 105.50(16)
C27 C25 C26 112.32(18)
O1 C25 H25 109.9
C27 C25 H25 109.9
C26 C25 H25 109.9
C25 C26 H26A 109.5
C25 C26 H26B 109.5
H26A C26 H26B 109.5
C25 C26 H26C 109.5
H26A C26 H26C 109.5
H26B C26 H26C 109.5
C25 C27 H27A 109.5
C25 C27 H27B 109.5
H27A C27 H27B 109.5
C25 C27 H27C 109.5
H27A C27 H27C 109.5
H27B C27 H27C 109.5
C16 N1 C1 110.79(13)
C16 N1 C2 112.06(13)
C1 N1 C2 107.36(13)
C8 N2 C1 110.90(14)
C8 N2 C10 111.91(14)
C1 N2 C10 106.87(14)
C24 O1 C25 116.21(14)

loop_
_geom_bond_atom_site_label_1
_geom_bond_atom_site_label_2
_geom_bond_distance
C1 N2 1.463(2)
C1 N1 1.464(2)
C1 H1A 0.9900
C1 H1B 0.9900
C2 N1 1.478(2)
C2 C3 1.518(2)
C2 H2A 0.9900
C2 H2B 0.9900
C3 C8 1.397(2)
C3 C4 1.400(3)
C4 C5 1.400(3)
C4 H4 0.9500
C5 C6 1.396(3)
C5 C9 1.513(3)
C6 C7 1.386(3)
C6 H6 0.9500
C7 C8 1.404(2)
C7 H7 0.9500
C8 N2 1.438(3)
C9 H9A 0.9800
C9 H9B 0.9800
C9 H9C 0.9800
C10 N2 1.479(2)
C10 C11 1.523(2)
C10 H10A 0.9900
C10 H10B 0.9900
C11 C12 1.396(2)
C11 C16 1.398(2)
C12 C13 1.393(2)
C12 H12 0.9500
C13 C14 1.401(2)
C13 C17 1.492(2)
C14 C15 1.380(2)
C14 H14 0.9500
C15 C16 1.401(2)
C15 H15 0.9500
C16 N1 1.435(2)
C17 C22 1.405(2)
C17 C18 1.413(2)
C18 C19 1.395(2)
C18 C23 1.502(3)
C19 C20 1.384(3)
C19 H19 0.9500
C20 C21 1.382(3)
C20 H20 0.9500
C21 C22 1.399(2)
C21 H21 0.9500
C22 C24 1.502(2)
C23 H23A 0.9800
C23 H23B 0.9800
C23 H23C 0.9800
C24 O2 1.207(2)
C24 O1 1.332(2)
C25 O1 1.470(2)
C25 C27 1.500(2)
C25 C26 1.508(3)
C25 H25 1.0000
C26 H26A 0.9800
C26 H26B 0.9800
C26 H26C 0.9800
C27 H27A 0.9800
C27 H27B 0.9800
C27 H27C 0.9800

loop_
_geom_torsion_atom_site_label_1
_geom_torsion_atom_site_label_2
_geom_torsion_atom_site_label_3
_geom_torsion_atom_site_label_4
_geom_torsion
N1 C2 C3 C8 -15.8(2)
N1 C2 C3 C4 162.79(15)
C8 C3 C4 C5 0.3(3)
C2 C3 C4 C5 -178.29(16)
C3 C4 C5 C6 -0.9(3)
C3 C4 C5 C9 176.50(18)
C4 C5 C6 C7 0.7(3)
C9 C5 C6 C7 -176.64(19)
C5 C6 C7 C8 0.1(3)
C4 C3 C8 C7 0.5(2)
C2 C3 C8 C7 179.11(15)
C4 C3 C8 N2 -179.68(15)
C2 C3 C8 N2 -1.1(2)
C6 C7 C8 C3 -0.7(3)
C6 C7 C8 N2 179.49(16)
N2 C10 C11 C12 164.83(16)
N2 C10 C11 C16 -12.8(2)
C16 C11 C12 C13 1.5(2)
C10 C11 C12 C13 -176.16(16)
C11 C12 C13 C14 -1.0(2)
C11 C12 C13 C17 177.94(15)
C12 C13 C14 C15 0.1(2)
C17 C13 C14 C15 -178.87(14)
C13 C14 C15 C16 0.3(2)
C12 C11 C16 C15 -1.1(2)
C10 C11 C16 C15 176.59(15)
C12 C11 C16 N1 178.13(15)
C10 C11 C16 N1 -4.2(2)
C14 C15 C16 C11 0.2(2)
C14 C15 C16 N1 -179.05(15)
C12 C13 C17 C22 -72.1(2)
C14 C13 C17 C22 106.86(18)
C12 C13 C17 C18 106.37(18)
C14 C13 C17 C18 -74.69(19)
C22 C17 C18 C19 -0.9(2)
C13 C17 C18 C19 -179.41(14)
C22 C17 C18 C23 178.88(15)
C13 C17 C18 C23 0.4(2)
C17 C18 C19 C20 0.6(2)
C23 C18 C19 C20 -179.25(17)
C18 C19 C20 C21 0.8(3)
C19 C20 C21 C22 -1.7(3)
C20 C21 C22 C17 1.3(3)
C20 C21 C22 C24 -179.14(17)
C18 C17 C22 C21 0.0(2)
C13 C17 C22 C21 178.46(15)
C18 C17 C22 C24 -179.51(15)
C13 C17 C22 C24 -1.1(2)
C21 C22 C24 O2 -36.2(3)
C17 C22 C24 O2 143.30(19)
C21 C22 C24 O1 141.35(16)
C17 C22 C24 O1 -39.1(2)
C11 C16 N1 C1 -14.9(2)
C15 C16 N1 C1 164.37(15)
C11 C16 N1 C2 105.01(17)
C15 C16 N1 C2 -75.76(18)
N2 C1 N1 C16 53.0(2)
N2 C1 N1 C2 -69.65(18)
C3 C2 N1 C16 -73.75(16)
C3 C2 N1 C1 48.11(17)
C3 C8 N2 C1 -16.1(2)
C7 C8 N2 C1 163.73(15)
C3 C8 N2 C10 103.17(18)
C7 C8 N2 C10 -77.04(18)
N1 C1 N2 C8 52.09(19)
N1 C1 N2 C10 -70.12(19)
C11 C10 N2 C8 -74.83(19)
C11 C10 N2 C1 46.74(19)
O2 C24 O1 C25 -7.1(3)
C22 C24 O1 C25 175.36(13)
C27 C25 O1 C24 -80.25(19)
C26 C25 O1 C24 158.88(18)
